data_7220088
loop_
_publ_author_name
'Guo, Hongchao'
'Li, Zhen'
'Yu, Hao'
'Feng, Yalin'
'Hou, Zhanfeng'
'Zhang, Lei'
'Yang, Wenjun'
'Wu, Yang'
'Xiao, Yumei'

_publ_section_title
;
 Phosphine-catalyzed [4 + 3] Cycloaddition Reaction of Aromatic Azomethine
 Imines with Allenoates
;
_journal_name_full 'RSC Adv.'
_journal_paper_doi 10.1039/C5RA04374C
_journal_year 2015
_chemical_formula_moiety 'C24 H23 Br N2 O3'
_chemical_formula_sum 'C24 H23 Br N2 O3'
_chemical_formula_weight 467.35
_chemical_name_systematic
;
 ?
;
_space_group_crystal_system triclinic
_space_group_IT_number 2
_space_group_name_Hall '-P 1'
_space_group_name_H-M_alt 'P -1'
_symmetry_space_group_name_Hall '-P 1'
_symmetry_space_group_name_H-M 'P -1'
_atom_sites_solution_hydrogens geom
_audit_creation_date 2014-09-18
_audit_creation_method
;
Olex2 1.2
(compiled 2014.03.20 svn.r2914 for OlexSys, GUI svn.r4816)
;
_audit_update_record
;
2015-02-14 deposited with the CCDC.
2015-04-08 downloaded from the CCDC.
;
_cell_angle_alpha 103.68(3)
_cell_angle_beta 92.51(3)
_cell_angle_gamma 95.23(3)
_cell_formula_units_Z 2
_cell_length_a 9.3145(19)
_cell_length_b 9.4037(19)
_cell_length_c 12.365(3)
_cell_measurement_reflns_used 3547
_cell_measurement_temperature 173.1500
_cell_measurement_theta_max 27.4808
_cell_measurement_theta_min 1.6989
_cell_volume 1045.6(4)
_computing_cell_refinement 'CrystalClear (Rigaku Inc., 2007)'
_computing_data_collection 'CrystalClear (Rigaku Inc., 2007)'
_computing_data_reduction 'CrystalClear (Rigaku Inc., 2007)'
_computing_molecular_graphics 'Olex2 (Dolomanov et al., 2013)'
_computing_publication_material 'Olex2 (Dolomanov et al., 2013)'
_computing_structure_refinement 'ShelXL (Sheldrick, 2013)'
_computing_structure_solution
;
 'XS (Sheldrick, 2013)'
;
_diffrn_ambient_temperature 173.1500
_diffrn_detector_area_resol_mean 28.5714
_diffrn_measured_fraction_theta_full 0.994
_diffrn_measured_fraction_theta_max 0.993
_diffrn_measurement_device
;
Saturn724+ (2x2 bin mode)
;
_diffrn_measurement_device_details
;
AFC10: Fixed Chi 2 circle
;
_diffrn_measurement_device_type 'Saturn724+ CCD'
_diffrn_measurement_method dtprofit.ref
_diffrn_orient_matrix_type d*Trek
_diffrn_orient_matrix_UB_11 0.0358
_diffrn_orient_matrix_UB_12 0.1010
_diffrn_orient_matrix_UB_13 0.0139
_diffrn_orient_matrix_UB_21 0.0244
_diffrn_orient_matrix_UB_22 -0.0111
_diffrn_orient_matrix_UB_23 0.1067
_diffrn_orient_matrix_UB_31 0.0803
_diffrn_orient_matrix_UB_32 -0.0224
_diffrn_orient_matrix_UB_33 0.0001
_diffrn_radiation_detector CCD
_diffrn_radiation_monochromator 'Graphite Monochromator'
_diffrn_radiation_type MoK\a
_diffrn_radiation_wavelength 0.71073
_diffrn_reflns_av_R_equivalents 0.0325
_diffrn_reflns_av_unetI/netI 0.0312
_diffrn_reflns_Laue_measured_fraction_full 0.994
_diffrn_reflns_Laue_measured_fraction_max 0.993
_diffrn_reflns_limit_h_max 12
_diffrn_reflns_limit_h_min -12
_diffrn_reflns_limit_k_max 12
_diffrn_reflns_limit_k_min -12
_diffrn_reflns_limit_l_max 16
_diffrn_reflns_limit_l_min -15
_diffrn_reflns_number 13133
_diffrn_reflns_point_group_measured_fraction_full 0.994
_diffrn_reflns_point_group_measured_fraction_max 0.993
_diffrn_reflns_theta_full 25.242
_diffrn_reflns_theta_max 27.483
_diffrn_reflns_theta_min 1.699
_diffrn_source 'Sealed Tube'
_diffrn_source_current 30.0000
_diffrn_source_power 1.5000
_diffrn_source_voltage 50.0000
_exptl_absorpt_coefficient_mu 1.995
_exptl_absorpt_correction_T_max 1.0000
_exptl_absorpt_correction_T_min 0.6897
_exptl_absorpt_correction_type multi-scan
_exptl_crystal_colour Colorless
_exptl_crystal_density_diffrn 1.484
_exptl_crystal_description plate
_exptl_crystal_F_000 480
_exptl_crystal_size_max 0.39
_exptl_crystal_size_mid 0.25
_exptl_crystal_size_min 0.09
_refine_diff_density_max 0.346
_refine_diff_density_min -0.432
_refine_diff_density_rms 0.053
_refine_ls_extinction_method none
_refine_ls_goodness_of_fit_ref 1.106
_refine_ls_hydrogen_treatment constr
_refine_ls_matrix_type full
_refine_ls_number_parameters 273
_refine_ls_number_reflns 4757
_refine_ls_number_restraints 0
_refine_ls_restrained_S_all 1.106
_refine_ls_R_factor_all 0.0424
_refine_ls_R_factor_gt 0.0378
_refine_ls_shift/su_max 0.001
_refine_ls_shift/su_mean 0.000
_refine_ls_structure_factor_coef Fsqd
_refine_ls_weighting_details 'w=1/[\s^2^(Fo^2^)+(0.0257P)^2^+0.6813P] where P=(Fo^2^+2Fc^2^)/3'
_refine_ls_weighting_scheme calc
_refine_ls_wR_factor_gt 0.0779
_refine_ls_wR_factor_ref 0.0802
_reflns_Friedel_coverage 0.000
_reflns_number_gt 4396
_reflns_number_total 4757
_reflns_threshold_expression 'I > 2\s(I)'
_cod_data_source_file c5ra04374c2.cif
_cod_data_source_block sa3623
_cod_database_code 7220088
_shelxl_version_number 2013-4
_shelx_space_group_comment
;
The symmetry employed for this shelxl refinement is uniquely defined
by the following loop, which should always be used as a source of
symmetry information in preference to the above space-group names.
They are only intended as comments.
;
_diffrn_number_total 4763
_olex2_refinement_description
;
1. Fixed Uiso
 At 1.2 times of:
  All C(H) groups, All C(H,H) groups
 At 1.5 times of:
  All C(H,H,H) groups
2.a Ternary CH refined with riding coordinates:
 C7(H7), C13(H13)
2.b Secondary CH2 refined with riding coordinates:
 C10(H10A,H10B), C23(H23A,H23B)
2.c Aromatic/amide H refined with riding coordinates:
 C1(H1), C2(H2), C5(H5), C6(H6), C8(H8), C9(H9), C11(H11), C17(H17), C18(H18),
 C20(H20), C21(H21)
2.d Idealised Me refined as rotating group:
 C15(H15A,H15B,H15C), C24(H24A,H24B,H24C)
;

loop_
_space_group_symop_operation_xyz
'x, y, z'
'-x, -y, -z'

loop_
_atom_site_label
_atom_site_type_symbol
_atom_site_fract_x
_atom_site_fract_y
_atom_site_fract_z
_atom_site_U_iso_or_equiv
_atom_site_adp_type
_atom_site_occupancy
_atom_site_site_symmetry_order
_atom_site_calc_flag
_atom_site_refinement_flags_posn
Br1 Br 0.13993(3) 1.24957(2) 0.13647(2) 0.04039(9) Uani 1 1 d .
O1 O -0.10046(16) 0.57590(17) 0.35541(13) 0.0333(3) Uani 1 1 d .
O2 O 0.27022(15) 0.56696(15) 0.12615(11) 0.0258(3) Uani 1 1 d .
O3 O 0.48876(17) 0.5302(2) 0.19106(13) 0.0429(4) Uani 1 1 d .
N1 N 0.17908(18) 0.81583(17) 0.51866(13) 0.0239(3) Uani 1 1 d .
N2 N 0.10580(17) 0.72177(17) 0.42542(13) 0.0216(3) Uani 1 1 d .
C1 C 0.3570(2) 1.0338(3) 0.91043(18) 0.0373(5) Uani 1 1 d .
H1 H 0.3774 1.0954 0.9813 0.045 Uiso 1 1 calc R
C2 C 0.3397(2) 1.0937(2) 0.81927(18) 0.0317(5) Uani 1 1 d .
H2 H 0.3484 1.1953 0.8292 0.038 Uiso 1 1 calc R
C3 C 0.3090(2) 1.0022(2) 0.71221(17) 0.0258(4) Uani 1 1 d .
C4 C 0.3023(2) 0.8489(2) 0.69893(16) 0.0263(4) Uani 1 1 d .
C5 C 0.3189(2) 0.7902(3) 0.79114(18) 0.0336(5) Uani 1 1 d .
H5 H 0.3129 0.6887 0.7820 0.040 Uiso 1 1 calc R
C6 C 0.3442(2) 0.8829(3) 0.89671(19) 0.0394(5) Uani 1 1 d .
H6 H 0.3526 0.8434 0.9587 0.047 Uiso 1 1 calc R
C7 C 0.2796(2) 0.7504(2) 0.58192(16) 0.0263(4) Uani 1 1 d .
H7 H 0.2357 0.6532 0.5860 0.032 Uiso 1 1 calc R
C8 C 0.1958(2) 0.9657(2) 0.52735(16) 0.0254(4) Uani 1 1 d .
H8 H 0.1580 1.0027 0.4700 0.031 Uiso 1 1 calc R
C9 C 0.2658(2) 1.0587(2) 0.61740(17) 0.0284(4) Uani 1 1 d .
H9 H 0.2864 1.1579 0.6191 0.034 Uiso 1 1 calc R
C10 C 0.4231(2) 0.7331(2) 0.52745(18) 0.0318(5) Uani 1 1 d .
H10A H 0.4732 0.8306 0.5364 0.038 Uiso 1 1 calc R
H10B H 0.4812 0.6808 0.5689 0.038 Uiso 1 1 calc R
C11 C 0.4188(2) 0.6552(2) 0.40608(18) 0.0291(4) Uani 1 1 d .
H11 H 0.5009 0.6083 0.3864 0.035 Uiso 1 1 calc R
C12 C 0.3210(2) 0.6398(2) 0.32087(16) 0.0240(4) Uani 1 1 d .
C13 C 0.1722(2) 0.6926(2) 0.31748(15) 0.0213(4) Uani 1 1 d .
H13 H 0.1095 0.6127 0.2671 0.026 Uiso 1 1 calc R
C14 C -0.0312(2) 0.6585(2) 0.43552(16) 0.0246(4) Uani 1 1 d .
C15 C -0.0885(2) 0.6939(2) 0.54961(18) 0.0332(5) Uani 1 1 d .
H15A H -0.1882 0.6549 0.5447 0.050 Uiso 1 1 calc GR
H15B H -0.0804 0.7987 0.5784 0.050 Uiso 1 1 calc GR
H15C H -0.0336 0.6506 0.5986 0.050 Uiso 1 1 calc GR
C16 C 0.1706(2) 0.8262(2) 0.26729(15) 0.0207(4) Uani 1 1 d .
C17 C 0.0403(2) 0.8564(2) 0.22322(16) 0.0254(4) Uani 1 1 d .
H17 H -0.0424 0.7924 0.2217 0.031 Uiso 1 1 calc R
C18 C 0.0309(2) 0.9798(2) 0.18140(17) 0.0279(4) Uani 1 1 d .
H18 H -0.0567 0.9986 0.1516 0.033 Uiso 1 1 calc R
C19 C 0.1548(2) 1.0743(2) 0.18493(17) 0.0266(4) Uani 1 1 d .
C20 C 0.2870(2) 1.0470(2) 0.22637(17) 0.0287(4) Uani 1 1 d .
H20 H 0.3696 1.1107 0.2267 0.034 Uiso 1 1 calc R
C21 C 0.2937(2) 0.9219(2) 0.26760(17) 0.0257(4) Uani 1 1 d .
H21 H 0.3820 0.9021 0.2958 0.031 Uiso 1 1 calc R
C22 C 0.3710(2) 0.5718(2) 0.20796(17) 0.0273(4) Uani 1 1 d .
C23 C 0.3111(2) 0.5148(2) 0.01262(17) 0.0297(4) Uani 1 1 d .
H23A H 0.3449 0.4184 0.0028 0.036 Uiso 1 1 calc R
H23B H 0.3881 0.5819 -0.0034 0.036 Uiso 1 1 calc R
C24 C 0.1808(2) 0.5070(3) -0.06378(18) 0.0365(5) Uani 1 1 d .
H24A H 0.1064 0.4379 -0.0489 0.055 Uiso 1 1 calc GR
H24B H 0.2054 0.4757 -0.1397 0.055 Uiso 1 1 calc GR
H24C H 0.1466 0.6024 -0.0520 0.055 Uiso 1 1 calc GR

loop_
_atom_site_aniso_label
_atom_site_aniso_U_11
_atom_site_aniso_U_22
_atom_site_aniso_U_33
_atom_site_aniso_U_23
_atom_site_aniso_U_13
_atom_site_aniso_U_12
Br1 0.05103(16) 0.03188(12) 0.04552(15) 0.02033(10) 0.01305(11) 0.00865(10)
O1 0.0274(8) 0.0367(8) 0.0320(8) 0.0050(7) 0.0013(6) -0.0068(6)
O2 0.0276(7) 0.0284(7) 0.0212(7) 0.0037(6) 0.0062(6) 0.0059(6)
O3 0.0324(9) 0.0642(11) 0.0314(8) 0.0034(8) 0.0081(7) 0.0208(8)
N1 0.0276(8) 0.0215(8) 0.0204(8) 0.0017(6) -0.0029(7) 0.0023(6)
N2 0.0215(8) 0.0230(8) 0.0185(8) 0.0021(6) 0.0018(6) 0.0007(6)
C1 0.0249(11) 0.0557(14) 0.0245(11) -0.0028(10) -0.0018(8) 0.0030(10)
C2 0.0205(10) 0.0358(11) 0.0316(11) -0.0050(9) 0.0014(8) -0.0005(8)
C3 0.0196(9) 0.0302(10) 0.0248(10) 0.0018(8) 0.0031(8) -0.0004(7)
C4 0.0221(9) 0.0309(10) 0.0238(10) 0.0037(8) -0.0002(8) 0.0009(8)
C5 0.0320(11) 0.0388(12) 0.0298(11) 0.0098(9) -0.0033(9) 0.0005(9)
C6 0.0313(12) 0.0609(16) 0.0259(11) 0.0123(11) -0.0028(9) 0.0019(10)
C7 0.0297(10) 0.0240(9) 0.0245(10) 0.0051(8) -0.0023(8) 0.0026(8)
C8 0.0299(10) 0.0249(9) 0.0231(9) 0.0069(8) 0.0070(8) 0.0054(8)
C9 0.0325(11) 0.0218(9) 0.0293(10) 0.0036(8) 0.0051(9) -0.0005(8)
C10 0.0294(11) 0.0342(11) 0.0303(11) 0.0043(9) -0.0020(9) 0.0063(9)
C11 0.0273(10) 0.0301(10) 0.0311(11) 0.0065(8) 0.0049(9) 0.0105(8)
C12 0.0242(10) 0.0228(9) 0.0254(10) 0.0054(7) 0.0051(8) 0.0039(7)
C13 0.0219(9) 0.0220(9) 0.0192(9) 0.0033(7) 0.0032(7) 0.0021(7)
C14 0.0257(10) 0.0244(9) 0.0267(10) 0.0102(8) 0.0058(8) 0.0051(7)
C15 0.0344(11) 0.0365(11) 0.0314(11) 0.0112(9) 0.0126(9) 0.0047(9)
C16 0.0221(9) 0.0219(9) 0.0173(8) 0.0028(7) 0.0036(7) 0.0022(7)
C17 0.0219(9) 0.0264(9) 0.0271(10) 0.0059(8) 0.0016(8) -0.0011(7)
C18 0.0240(10) 0.0315(10) 0.0292(10) 0.0095(8) 0.0005(8) 0.0034(8)
C19 0.0333(11) 0.0232(9) 0.0250(10) 0.0071(8) 0.0088(8) 0.0048(8)
C20 0.0270(10) 0.0298(10) 0.0292(11) 0.0084(8) 0.0062(8) -0.0030(8)
C21 0.0197(9) 0.0313(10) 0.0264(10) 0.0075(8) 0.0029(8) 0.0023(7)
C22 0.0266(10) 0.0268(10) 0.0285(10) 0.0052(8) 0.0058(8) 0.0050(8)
C23 0.0334(11) 0.0321(10) 0.0237(10) 0.0046(8) 0.0110(8) 0.0055(8)
C24 0.0380(12) 0.0453(13) 0.0255(11) 0.0076(9) 0.0062(9) 0.0014(10)

loop_
_atom_type_symbol
_atom_type_description
_atom_type_scat_dispersion_real
_atom_type_scat_dispersion_imag
_atom_type_scat_source
C C 0.0033 0.0016 'International Tables Vol C Tables 4.2.6.8 and 6.1.1.4'
H H 0.0000 0.0000 'International Tables Vol C Tables 4.2.6.8 and 6.1.1.4'
Br Br -0.2901 2.4595 'International Tables Vol C Tables 4.2.6.8 and 6.1.1.4'
N N 0.0061 0.0033 'International Tables Vol C Tables 4.2.6.8 and 6.1.1.4'
O O 0.0106 0.0060 'International Tables Vol C Tables 4.2.6.8 and 6.1.1.4'

loop_
_geom_angle_atom_site_label_1
_geom_angle_atom_site_label_2
_geom_angle_atom_site_label_3
_geom_angle
C22 O2 C23 116.61(15)
N2 N1 C7 116.18(15)
C8 N1 N2 120.08(16)
C8 N1 C7 119.82(16)
N1 N2 C13 120.32(15)
C14 N2 N1 118.63(16)
C14 N2 C13 121.04(16)
C2 C1 H1 119.8
C6 C1 H1 119.8
C6 C1 C2 120.4(2)
C1 C2 H2 119.8
C1 C2 C3 120.4(2)
C3 C2 H2 119.8
C2 C3 C4 118.6(2)
C2 C3 C9 122.12(19)
C4 C3 C9 118.78(18)
C3 C4 C7 118.52(18)
C5 C4 C3 120.39(19)
C5 C4 C7 121.08(19)
C4 C5 H5 120.1
C6 C5 C4 119.9(2)
C6 C5 H5 120.1
C1 C6 C5 120.3(2)
C1 C6 H6 119.9
C5 C6 H6 119.9
N1 C7 C4 107.45(16)
N1 C7 H7 108.9
N1 C7 C10 111.74(16)
C4 C7 H7 108.9
C4 C7 C10 110.91(17)
C10 C7 H7 108.9
N1 C8 H8 119.5
C9 C8 N1 120.95(19)
C9 C8 H8 119.5
C3 C9 H9 120.5
C8 C9 C3 119.01(18)
C8 C9 H9 120.5
C7 C10 H10A 107.8
C7 C10 H10B 107.8
H10A C10 H10B 107.1
C11 C10 C7 118.00(18)
C11 C10 H10A 107.8
C11 C10 H10B 107.8
C10 C11 H11 113.5
C12 C11 C10 132.91(19)
C12 C11 H11 113.5
C11 C12 C13 130.53(18)
C11 C12 C22 115.07(17)
C22 C12 C13 114.12(17)
N2 C13 C12 114.51(16)
N2 C13 H13 106.5
N2 C13 C16 110.13(15)
C12 C13 H13 106.5
C12 C13 C16 112.25(15)
C16 C13 H13 106.5
O1 C14 N2 120.99(18)
O1 C14 C15 122.08(18)
N2 C14 C15 116.91(18)
C14 C15 H15A 109.5
C14 C15 H15B 109.5
C14 C15 H15C 109.5
H15A C15 H15B 109.5
H15A C15 H15C 109.5
H15B C15 H15C 109.5
C17 C16 C13 118.80(16)
C17 C16 C21 118.64(18)
C21 C16 C13 122.51(17)
C16 C17 H17 119.3
C18 C17 C16 121.39(18)
C18 C17 H17 119.3
C17 C18 H18 120.7
C19 C18 C17 118.55(19)
C19 C18 H18 120.7
C18 C19 Br1 118.64(16)
C20 C19 Br1 119.47(15)
C20 C19 C18 121.85(18)
C19 C20 H20 120.7
C19 C20 C21 118.51(18)
C21 C20 H20 120.7
C16 C21 C20 121.03(19)
C16 C21 H21 119.5
C20 C21 H21 119.5
O2 C22 C12 111.75(16)
O3 C22 O2 123.17(19)
O3 C22 C12 125.04(19)
O2 C23 H23A 110.2
O2 C23 H23B 110.2
O2 C23 C24 107.64(16)
H23A C23 H23B 108.5
C24 C23 H23A 110.2
C24 C23 H23B 110.2
C23 C24 H24A 109.5
C23 C24 H24B 109.5
C23 C24 H24C 109.5
H24A C24 H24B 109.5
H24A C24 H24C 109.5
H24B C24 H24C 109.5

loop_
_geom_bond_atom_site_label_1
_geom_bond_atom_site_label_2
_geom_bond_distance
Br1 C19 1.896(2)
O1 C14 1.221(3)
O2 C22 1.339(3)
O2 C23 1.453(2)
O3 C22 1.208(2)
N1 N2 1.384(2)
N1 C7 1.461(2)
N1 C8 1.382(2)
N2 C13 1.473(2)
N2 C14 1.381(2)
C1 H1 0.9300
C1 C2 1.384(3)
C1 C6 1.382(4)
C2 H2 0.9300
C2 C3 1.399(3)
C3 C4 1.407(3)
C3 C9 1.453(3)
C4 C5 1.388(3)
C4 C7 1.517(3)
C5 H5 0.9300
C5 C6 1.385(3)
C6 H6 0.9300
C7 H7 0.9800
C7 C10 1.527(3)
C8 H8 0.9300
C8 C9 1.342(3)
C9 H9 0.9300
C10 H10A 0.9700
C10 H10B 0.9700
C10 C11 1.503(3)
C11 H11 0.9300
C11 C12 1.335(3)
C12 C13 1.516(3)
C12 C22 1.505(3)
C13 H13 0.9800
C13 C16 1.528(3)
C14 C15 1.504(3)
C15 H15A 0.9600
C15 H15B 0.9600
C15 H15C 0.9600
C16 C17 1.388(3)
C16 C21 1.391(3)
C17 H17 0.9300
C17 C18 1.386(3)
C18 H18 0.9300
C18 C19 1.383(3)
C19 C20 1.382(3)
C20 H20 0.9300
C20 C21 1.393(3)
C21 H21 0.9300
C23 H23A 0.9700
C23 H23B 0.9700
C23 C24 1.490(3)
C24 H24A 0.9600
C24 H24B 0.9600
C24 H24C 0.9600

loop_
_geom_torsion_atom_site_label_1
_geom_torsion_atom_site_label_2
_geom_torsion_atom_site_label_3
_geom_torsion_atom_site_label_4
_geom_torsion
Br1 C19 C20 C21 176.26(15)
N1 N2 C13 C12 54.0(2)
N1 N2 C13 C16 -73.6(2)
N1 N2 C14 O1 179.36(17)
N1 N2 C14 C15 -1.9(2)
N1 C7 C10 C11 -52.3(2)
N1 C8 C9 C3 -7.4(3)
N2 N1 C7 C4 -158.36(16)
N2 N1 C7 C10 79.8(2)
N2 N1 C8 C9 179.63(18)
N2 C13 C16 C17 -73.1(2)
N2 C13 C16 C21 104.6(2)
C1 C2 C3 C4 -2.6(3)
C1 C2 C3 C9 169.31(19)
C2 C1 C6 C5 2.3(3)
C2 C3 C4 C5 3.1(3)
C2 C3 C4 C7 -175.74(18)
C2 C3 C9 C8 -159.4(2)
C3 C4 C5 C6 -0.9(3)
C3 C4 C7 N1 -37.5(2)
C3 C4 C7 C10 84.9(2)
C4 C3 C9 C8 12.5(3)
C4 C5 C6 C1 -1.8(3)
C4 C7 C10 C11 -172.18(18)
C5 C4 C7 N1 143.60(19)
C5 C4 C7 C10 -94.0(2)
C6 C1 C2 C3 0.0(3)
C7 N1 N2 C13 -85.5(2)
C7 N1 N2 C14 95.7(2)
C7 N1 C8 C9 -23.5(3)
C7 C4 C5 C6 177.9(2)
C7 C10 C11 C12 28.3(3)
C8 N1 N2 C13 72.2(2)
C8 N1 N2 C14 -106.6(2)
C8 N1 C7 C4 43.9(2)
C8 N1 C7 C10 -78.0(2)
C9 C3 C4 C5 -169.10(19)
C9 C3 C4 C7 12.0(3)
C10 C11 C12 C13 -2.7(4)
C10 C11 C12 C22 170.7(2)
C11 C12 C13 N2 -22.2(3)
C11 C12 C13 C16 104.3(2)
C11 C12 C22 O2 -176.70(17)
C11 C12 C22 O3 1.1(3)
C12 C13 C16 C17 158.03(17)
C12 C13 C16 C21 -24.3(2)
C13 N2 C14 O1 0.5(3)
C13 N2 C14 C15 179.27(17)
C13 C12 C22 O2 -2.1(2)
C13 C12 C22 O3 175.6(2)
C13 C16 C17 C18 176.92(18)
C13 C16 C21 C20 -176.62(18)
C14 N2 C13 C12 -127.21(18)
C14 N2 C13 C16 105.17(19)
C16 C17 C18 C19 -0.4(3)
C17 C16 C21 C20 1.0(3)
C17 C18 C19 Br1 -176.07(15)
C17 C18 C19 C20 1.5(3)
C18 C19 C20 C21 -1.3(3)
C19 C20 C21 C16 0.0(3)
C21 C16 C17 C18 -0.8(3)
C22 O2 C23 C24 175.54(17)
C22 C12 C13 N2 164.25(16)
C22 C12 C13 C16 -69.2(2)
C23 O2 C22 O3 -2.9(3)
C23 O2 C22 C12 174.94(16)
